data_2210524
loop_
_publ_author_name
'Sundar, T. V.'
'Parthasarathi, V.'
'Priyanka Jain'
'Bansal, Ranju'
'Ravikumar, K.'

_publ_section_title
;Dimethyl
 4-{4-[2-(dimethylamino)ethoxy]phenyl}-2,6-dimethyl-1,4-dihydropyridine-3,5-dicarboxylate
;
_journal_coeditor_code BT2186
_journal_issue 10
_journal_name_full 'Acta Crystallographica Section E'
_journal_page_first o4699
_journal_page_last o4701
_journal_paper_doi 10.1107/S1600536806038463
_journal_volume 62
_journal_year 2006
_chemical_formula_iupac 'C21 H28 N2 O5'
_chemical_formula_moiety 'C21 H28 N2 O5'
_chemical_formula_sum 'C21 H28 N2 O5'
_chemical_formula_weight 388.45
_chemical_melting_point .412E-305
_chemical_name_systematic
;Dimethyl
 4-{4-[2-(dimethylamino)ethoxy]phenyl}-2,6-dimethyl-1,4-dihydropyridine-
3,5-dicarboxylate
;
_space_group_IT_number 2
_symmetry_cell_setting triclinic
_symmetry_space_group_name_Hall '-P 1'
_symmetry_space_group_name_H-M 'P -1'
_atom_sites_solution_hydrogens geom
_atom_sites_solution_primary direct
_atom_sites_solution_secondary difmap
_audit_creation_method SHELXL97
_cell_angle_alpha 71.0360(10)
_cell_angle_beta 86.8400(10)
_cell_angle_gamma 84.2090(10)
_cell_formula_units_Z 2
_cell_length_a 8.4072(5)
_cell_length_b 11.2593(7)
_cell_length_c 11.5788(7)
_cell_measurement_reflns_used 5049
_cell_measurement_temperature 293(2)
_cell_measurement_theta_max 27.97
_cell_measurement_theta_min 2.44
_cell_volume 1030.97(11)
_computing_cell_refinement 'SAINT (Bruker, 2001)'
_computing_data_collection 'SMART (Bruker, 2001)'
_computing_data_reduction SAINT
_computing_molecular_graphics 'ORTEP-3 (Farrugia, 1997) and PLATON (Spek, 2003)'
_computing_publication_material 'SHELXL97 and PARST (Nardelli, 1995)'
_computing_structure_refinement 'SHELXL97 (Sheldrick, 1997)'
_computing_structure_solution 'SHELXS97 (Sheldrick, 1997)'
_diffrn_ambient_temperature 293(2)
_diffrn_measured_fraction_theta_full 0.997
_diffrn_measured_fraction_theta_max 0.997
_diffrn_measurement_device 'Bruker SMART APEX CCD area-detector'
_diffrn_measurement_device_type 'Bruker SMART APEX CCD area-detector'
_diffrn_measurement_method \w
_diffrn_radiation_monochromator graphite
_diffrn_radiation_source 'fine-focus sealed tube'
_diffrn_radiation_type MoK\a
_diffrn_radiation_wavelength 0.71073
_diffrn_reflns_av_R_equivalents 0.0178
_diffrn_reflns_av_sigmaI/netI 0.0190
_diffrn_reflns_limit_h_max 9
_diffrn_reflns_limit_h_min -9
_diffrn_reflns_limit_k_max 13
_diffrn_reflns_limit_k_min -13
_diffrn_reflns_limit_l_max 13
_diffrn_reflns_limit_l_min -13
_diffrn_reflns_number 10002
_diffrn_reflns_theta_full 25.00
_diffrn_reflns_theta_max 25.00
_diffrn_reflns_theta_min 1.86
_exptl_absorpt_coefficient_mu 0.089
_exptl_absorpt_correction_type none
_exptl_crystal_colour brown
_exptl_crystal_density_diffrn 1.251
_exptl_crystal_density_method 'not measured'
_exptl_crystal_description block
_exptl_crystal_F_000 416
_exptl_crystal_size_max 0.10
_exptl_crystal_size_mid 0.06
_exptl_crystal_size_min 0.05
_refine_diff_density_max 0.207
_refine_diff_density_min -0.124
_refine_ls_extinction_method none
_refine_ls_goodness_of_fit_ref 1.058
_refine_ls_hydrogen_treatment mixed
_refine_ls_matrix_type full
_refine_ls_number_parameters 263
_refine_ls_number_reflns 3617
_refine_ls_number_restraints 0
_refine_ls_restrained_S_all 1.058
_refine_ls_R_factor_all 0.0506
_refine_ls_R_factor_gt 0.0450
_refine_ls_shift/su_max 0.000
_refine_ls_shift/su_mean 0.000
_refine_ls_structure_factor_coef Fsqd
_refine_ls_weighting_details 'calc w = 1/[\s^2^(Fo^2^)+(0.0785P)^2^+0.1721P] where P=(Fo^2^+2Fc^2^)/3'
_refine_ls_weighting_scheme calc
_refine_ls_wR_factor_gt 0.1311
_refine_ls_wR_factor_ref 0.1357
_reflns_number_gt 3131
_reflns_number_total 3617
_reflns_threshold_expression I>2\s(I)
_cod_data_source_file bt2186.cif
_cod_data_source_block I
_cod_database_code 2210524
_cod_database_fobs_code 2210524

loop_
_symmetry_equiv_pos_as_xyz
'x, y, z'
'-x, -y, -z'

loop_
_atom_site_type_symbol
_atom_site_label
_atom_site_fract_x
_atom_site_fract_y
_atom_site_fract_z
_atom_site_U_iso_or_equiv
_atom_site_adp_type
_atom_site_calc_flag
_atom_site_refinement_flags
_atom_site_occupancy
O O1 0.69175(16) -0.12265(12) 0.21621(13) 0.0762(4) Uani d . 1
O O2 0.91882(14) -0.15180(10) 0.31472(11) 0.0629(3) Uani d . 1
O O3 1.35151(16) 0.25648(15) 0.07433(14) 0.0837(4) Uani d . 1
O O4 1.29418(14) 0.12842(13) 0.25826(12) 0.0694(4) Uani d . 1
O O5 0.67518(16) 0.34464(11) 0.53061(10) 0.0632(3) Uani d . 1
N N1 0.88027(16) 0.21699(13) -0.01777(12) 0.0517(3) Uani d . 1
H H1 0.837(2) 0.2665(18) -0.0917(18) 0.061(5) Uiso d . 1
N N2 0.67618(17) 0.41291(13) 0.77462(12) 0.0564(4) Uani d . 1
C C2 0.81401(18) 0.10683(14) 0.04751(14) 0.0468(4) Uani d . 1
C C3 0.87345(17) 0.03824(13) 0.15768(13) 0.0434(3) Uani d . 1
C C4 0.99286(16) 0.09390(13) 0.21528(13) 0.0422(3) Uani d . 1
H H4 1.0643 0.0242 0.2655 0.051 Uiso calc R 1
C C5 1.09342(17) 0.17903(14) 0.11644(14) 0.0455(3) Uani d . 1
C C6 1.02817(19) 0.24445(14) 0.00781(14) 0.0487(4) Uani d . 1
C C7 0.90586(16) 0.16122(13) 0.29913(13) 0.0416(3) Uani d . 1
C C8 0.87713(19) 0.29149(14) 0.26544(14) 0.0522(4) Uani d . 1
H H8 0.9109 0.3407 0.1884 0.063 Uiso calc R 1
C C9 0.7998(2) 0.34954(15) 0.34345(15) 0.0562(4) Uani d . 1
H H9 0.7829 0.4370 0.3188 0.067 Uiso calc R 1
C C10 0.74708(18) 0.27879(15) 0.45791(13) 0.0486(4) Uani d . 1
C C11 0.77129(19) 0.14873(15) 0.49254(14) 0.0505(4) Uani d . 1
H H11 0.7348 0.0997 0.5687 0.061 Uiso calc R 1
C C12 0.84973(19) 0.09217(14) 0.41377(14) 0.0487(4) Uani d . 1
H H12 0.8656 0.0047 0.4383 0.058 Uiso calc R 1
C C13 0.6843(2) 0.07438(17) -0.01724(16) 0.0610(4) Uani d . 1
H H13A 0.5889 0.1282 -0.0150 0.091 Uiso calc R 1
H H13B 0.6635 -0.0120 0.0223 0.091 Uiso calc R 1
H H13C 0.7173 0.0861 -0.1006 0.091 Uiso calc R 1
C C14 0.81540(18) -0.08316(14) 0.22814(14) 0.0490(4) Uani d . 1
C C15 0.8642(3) -0.26413(19) 0.4012(2) 0.0820(6) Uani d . 1
H H15A 0.8503 -0.3239 0.3602 0.123 Uiso calc R 1
H H15B 0.7641 -0.2438 0.4374 0.123 Uiso calc R 1
H H15C 0.9418 -0.2998 0.4637 0.123 Uiso calc R 1
C C16 1.0990(2) 0.34761(18) -0.09291(17) 0.0673(5) Uani d . 1
H H16A 1.1876 0.3124 -0.1307 0.101 Uiso calc R 1
H H16B 1.1353 0.4078 -0.0599 0.101 Uiso calc R 1
H H16C 1.0193 0.3888 -0.1527 0.101 Uiso calc R 1
C C17 1.25693(18) 0.19485(15) 0.14355(16) 0.0524(4) Uani d . 1
C C18 1.4536(2) 0.1344(2) 0.2943(2) 0.0866(7) Uani d . 1
H H18A 1.4783 0.2207 0.2686 0.130 Uiso calc R 1
H H18B 1.5286 0.0871 0.2568 0.130 Uiso calc R 1
H H18C 1.4601 0.0994 0.3815 0.130 Uiso calc R 1
C C19 0.6325(2) 0.27291(17) 0.65256(14) 0.0564(4) Uani d . 1
H H19A 0.7268 0.2245 0.6941 0.068 Uiso calc R 1
H H19B 0.5563 0.2143 0.6509 0.068 Uiso calc R 1
C C20 0.5601(2) 0.35893(17) 0.72079(15) 0.0571(4) Uani d . 1
H H20A 0.4946 0.4273 0.6653 0.069 Uiso calc R 1
H H20B 0.4902 0.3122 0.7855 0.069 Uiso calc R 1
C C21 0.7526(3) 0.5121(2) 0.68121(19) 0.0786(6) Uani d . 1
H H21A 0.8217 0.5507 0.7191 0.118 Uiso calc R 1
H H21B 0.6723 0.5745 0.6367 0.118 Uiso calc R 1
H H21C 0.8143 0.4767 0.6262 0.118 Uiso calc R 1
C C22 0.5953(3) 0.4641(2) 0.86498(19) 0.0787(6) Uani d . 1
H H22A 0.5137 0.5286 0.8262 0.118 Uiso calc R 1
H H22B 0.6714 0.4994 0.9004 0.118 Uiso calc R 1
H H22C 0.5475 0.3980 0.9279 0.118 Uiso calc R 1

loop_
_atom_site_aniso_label
_atom_site_aniso_U_11
_atom_site_aniso_U_22
_atom_site_aniso_U_33
_atom_site_aniso_U_12
_atom_site_aniso_U_13
_atom_site_aniso_U_23
O1 0.0717(8) 0.0667(8) 0.0823(9) -0.0343(7) -0.0125(7) -0.0030(7)
O2 0.0659(7) 0.0468(6) 0.0654(7) -0.0160(5) -0.0103(6) 0.0012(5)
O3 0.0609(8) 0.0937(10) 0.0896(10) -0.0381(7) 0.0093(7) -0.0125(8)
O4 0.0469(7) 0.0762(8) 0.0777(9) -0.0177(6) -0.0119(6) -0.0093(7)
O5 0.0833(8) 0.0575(7) 0.0449(6) 0.0015(6) 0.0073(6) -0.0149(5)
N1 0.0568(8) 0.0493(7) 0.0438(7) -0.0110(6) -0.0044(6) -0.0054(6)
N2 0.0628(8) 0.0563(8) 0.0507(8) -0.0129(6) 0.0054(6) -0.0168(6)
C2 0.0482(8) 0.0459(8) 0.0473(8) -0.0087(6) 0.0018(6) -0.0155(7)
C3 0.0425(8) 0.0423(8) 0.0458(8) -0.0082(6) 0.0026(6) -0.0140(6)
C4 0.0403(7) 0.0393(7) 0.0445(8) -0.0070(6) -0.0012(6) -0.0089(6)
C5 0.0424(8) 0.0433(8) 0.0513(9) -0.0083(6) 0.0056(6) -0.0156(7)
C6 0.0529(9) 0.0446(8) 0.0485(9) -0.0107(6) 0.0090(7) -0.0145(7)
C7 0.0389(7) 0.0439(7) 0.0403(7) -0.0091(6) -0.0048(6) -0.0090(6)
C8 0.0631(10) 0.0449(8) 0.0424(8) -0.0065(7) 0.0064(7) -0.0064(6)
C9 0.0700(10) 0.0428(8) 0.0498(9) -0.0015(7) 0.0038(8) -0.0087(7)
C10 0.0504(8) 0.0533(9) 0.0416(8) -0.0031(7) -0.0027(6) -0.0150(7)
C11 0.0588(9) 0.0519(9) 0.0374(7) -0.0112(7) 0.0007(7) -0.0079(6)
C12 0.0562(9) 0.0424(8) 0.0450(8) -0.0085(6) -0.0036(7) -0.0090(6)
C13 0.0667(11) 0.0611(10) 0.0555(10) -0.0158(8) -0.0119(8) -0.0148(8)
C14 0.0503(9) 0.0472(8) 0.0508(9) -0.0110(7) 0.0010(7) -0.0160(7)
C15 0.0986(15) 0.0578(11) 0.0738(13) -0.0294(10) -0.0110(11) 0.0087(10)
C16 0.0753(12) 0.0615(10) 0.0564(10) -0.0210(9) 0.0109(9) -0.0047(8)
C17 0.0458(8) 0.0480(8) 0.0656(10) -0.0121(7) 0.0064(7) -0.0200(8)
C18 0.0527(11) 0.0894(15) 0.1132(18) -0.0164(10) -0.0255(11) -0.0194(13)
C19 0.0606(10) 0.0617(10) 0.0472(9) -0.0137(8) 0.0083(7) -0.0170(8)
C20 0.0535(9) 0.0650(10) 0.0523(9) -0.0078(8) 0.0078(7) -0.0190(8)
C21 0.0868(14) 0.0739(12) 0.0707(12) -0.0291(11) 0.0080(10) -0.0124(10)
C22 0.1024(16) 0.0699(12) 0.0710(13) -0.0105(11) 0.0119(11) -0.0339(10)

loop_
_atom_type_symbol
_atom_type_description
_atom_type_scat_dispersion_real
_atom_type_scat_dispersion_imag
_atom_type_scat_source
C C 0.0033 0.0016 'International Tables Vol C Tables 4.2.6.8 and 6.1.1.4'
H H 0.0000 0.0000 'International Tables Vol C Tables 4.2.6.8 and 6.1.1.4'
N N 0.0061 0.0033 'International Tables Vol C Tables 4.2.6.8 and 6.1.1.4'
O O 0.0106 0.0060 'International Tables Vol C Tables 4.2.6.8 and 6.1.1.4'

loop_
_geom_angle_atom_site_label_1
_geom_angle_atom_site_label_2
_geom_angle_atom_site_label_3
_geom_angle
_geom_angle_publ_flag
C14 O2 C15 116.63(14) ?
C17 O4 C18 116.56(15) ?
C10 O5 C19 116.86(12) ?
C2 N1 C6 122.58(13) yes
C2 N1 H1 119.4(11) ?
C6 N1 H1 116.6(11) ?
C21 N2 C22 109.56(15) ?
C21 N2 C20 110.87(14) ?
C22 N2 C20 109.43(14) ?
C3 C2 N1 118.95(13) yes
C3 C2 C13 126.94(14) ?
N1 C2 C13 114.07(13) ?
C2 C3 C14 121.71(13) ?
C2 C3 C4 119.19(12) yes
C14 C3 C4 118.87(13) ?
C5 C4 C3 109.78(12) yes
C5 C4 C7 112.81(11) ?
C3 C4 C7 110.29(11) ?
C5 C4 H4 107.9 ?
C3 C4 H4 107.9 ?
C7 C4 H4 107.9 ?
C6 C5 C17 121.30(14) ?
C6 C5 C4 119.43(13) yes
C17 C5 C4 119.15(13) ?
C5 C6 N1 118.98(14) yes
C5 C6 C16 126.99(15) ?
N1 C6 C16 114.02(14) ?
C12 C7 C8 116.89(14) ?
C12 C7 C4 120.25(13) ?
C8 C7 C4 122.85(13) ?
C9 C8 C7 121.53(14) ?
C9 C8 H8 119.2 ?
C7 C8 H8 119.2 ?
C8 C9 C10 120.49(15) ?
C8 C9 H9 119.8 ?
C10 C9 H9 119.8 ?
O5 C10 C9 116.47(14) ?
O5 C10 C11 124.48(14) ?
C9 C10 C11 119.04(14) ?
C12 C11 C10 119.75(14) ?
C12 C11 H11 120.1 ?
C10 C11 H11 120.1 ?
C11 C12 C7 122.28(14) ?
C11 C12 H12 118.9 ?
C7 C12 H12 118.9 ?
C2 C13 H13A 109.5 ?
C2 C13 H13B 109.5 ?
H13A C13 H13B 109.5 ?
C2 C13 H13C 109.5 ?
H13A C13 H13C 109.5 ?
H13B C13 H13C 109.5 ?
O1 C14 O2 120.85(14) ?
O1 C14 C3 127.40(15) ?
O2 C14 C3 111.75(13) ?
O2 C15 H15A 109.5 ?
O2 C15 H15B 109.5 ?
H15A C15 H15B 109.5 ?
O2 C15 H15C 109.5 ?
H15A C15 H15C 109.5 ?
H15B C15 H15C 109.5 ?
C6 C16 H16A 109.5 ?
C6 C16 H16B 109.5 ?
H16A C16 H16B 109.5 ?
C6 C16 H16C 109.5 ?
H16A C16 H16C 109.5 ?
H16B C16 H16C 109.5 ?
O3 C17 O4 121.50(16) ?
O3 C17 C5 126.79(17) ?
O4 C17 C5 111.70(13) ?
O4 C18 H18A 109.5 ?
O4 C18 H18B 109.5 ?
H18A C18 H18B 109.5 ?
O4 C18 H18C 109.5 ?
H18A C18 H18C 109.5 ?
H18B C18 H18C 109.5 ?
O5 C19 C20 110.20(14) ?
O5 C19 H19A 109.6 ?
C20 C19 H19A 109.6 ?
O5 C19 H19B 109.6 ?
C20 C19 H19B 109.6 ?
H19A C19 H19B 108.1 ?
N2 C20 C19 114.70(14) ?
N2 C20 H20A 108.6 ?
C19 C20 H20A 108.6 ?
N2 C20 H20B 108.6 ?
C19 C20 H20B 108.6 ?
H20A C20 H20B 107.6 ?
N2 C21 H21A 109.5 ?
N2 C21 H21B 109.5 ?
H21A C21 H21B 109.5 ?
N2 C21 H21C 109.5 ?
H21A C21 H21C 109.5 ?
H21B C21 H21C 109.5 ?
N2 C22 H22A 109.5 ?
N2 C22 H22B 109.5 ?
H22A C22 H22B 109.5 ?
N2 C22 H22C 109.5 ?
H22A C22 H22C 109.5 ?
H22B C22 H22C 109.5 ?

loop_
_geom_bond_atom_site_label_1
_geom_bond_atom_site_label_2
_geom_bond_distance
_geom_bond_publ_flag
O1 C14 1.2028(19) ?
O2 C14 1.3473(19) ?
O2 C15 1.434(2) ?
O3 C17 1.198(2) ?
O4 C17 1.332(2) ?
O4 C18 1.440(2) ?
O5 C10 1.3722(19) ?
O5 C19 1.4271(19) ?
N1 C2 1.380(2) yes
N1 C6 1.381(2) ?
N1 H1 0.93(2) ?
N2 C21 1.454(2) ?
N2 C22 1.457(2) ?
N2 C20 1.464(2) ?
C2 C3 1.351(2) yes
C2 C13 1.494(2) ?
C3 C14 1.462(2) ?
C3 C4 1.5224(19) yes
C4 C5 1.5124(19) yes
C4 C7 1.530(2) ?
C4 H4 0.9800 ?
C5 C6 1.348(2) yes
C5 C17 1.467(2) ?
C6 C16 1.499(2) ?
C7 C12 1.387(2) ?
C7 C8 1.389(2) ?
C8 C9 1.378(2) ?
C8 H8 0.9300 ?
C9 C10 1.381(2) ?
C9 H9 0.9300 ?
C10 C11 1.383(2) ?
C11 C12 1.378(2) ?
C11 H11 0.9300 ?
C12 H12 0.9300 ?
C13 H13A 0.9600 ?
C13 H13B 0.9600 ?
C13 H13C 0.9600 ?
C15 H15A 0.9600 ?
C15 H15B 0.9600 ?
C15 H15C 0.9600 ?
C16 H16A 0.9600 ?
C16 H16B 0.9600 ?
C16 H16C 0.9600 ?
C18 H18A 0.9600 ?
C18 H18B 0.9600 ?
C18 H18C 0.9600 ?
C19 C20 1.503(2) ?
C19 H19A 0.9700 ?
C19 H19B 0.9700 ?
C20 H20A 0.9700 ?
C20 H20B 0.9700 ?
C21 H21A 0.9600 ?
C21 H21B 0.9600 ?
C21 H21C 0.9600 ?
C22 H22A 0.9600 ?
C22 H22B 0.9600 ?
C22 H22C 0.9600 ?

loop_
_geom_hbond_atom_site_label_D
_geom_hbond_atom_site_label_H
_geom_hbond_atom_site_label_A
_geom_hbond_site_symmetry_A
_geom_hbond_distance_DH
_geom_hbond_distance_HA
_geom_hbond_distance_DA
_geom_hbond_angle_DHA
_geom_hbond_publ_flag
N1 H1 N2 1_554 0.93(2) 2.25(2) 3.136(2) 159.7(15) yes
C4 H4 O2 . 0.98 2.33 2.7503(18) 105.0 yes
C13 H13B O1 . 0.96 2.20 2.885(2) 127.6 yes
C21 H21C O5 . 0.96 2.52 3.087(3) 117.6 yes
C22 H22C O3 1_456 0.96 2.57 3.504(3) 164.9 yes

loop_
_geom_torsion_atom_site_label_1
_geom_torsion_atom_site_label_2
_geom_torsion_atom_site_label_3
_geom_torsion_atom_site_label_4
_geom_torsion
C6 N1 C2 C3 17.1(2)
C6 N1 C2 C13 -160.55(14)
N1 C2 C3 C14 -176.18(13)
C13 C2 C3 C14 1.2(2)
N1 C2 C3 C4 9.5(2)
C13 C2 C3 C4 -173.17(14)
C2 C3 C4 C5 -32.22(18)
C14 C3 C4 C5 153.27(13)
C2 C3 C4 C7 92.68(15)
C14 C3 C4 C7 -81.82(16)
C3 C4 C5 C6 32.71(18)
C7 C4 C5 C6 -90.73(16)
C3 C4 C5 C17 -151.16(13)
C7 C4 C5 C17 85.40(16)
C17 C5 C6 N1 173.55(13)
C4 C5 C6 N1 -10.4(2)
C17 C5 C6 C16 -6.5(3)
C4 C5 C6 C16 169.57(15)
C2 N1 C6 C5 -16.7(2)
C2 N1 C6 C16 163.28(15)
C5 C4 C7 C12 -160.20(13)
C3 C4 C7 C12 76.65(16)
C5 C4 C7 C8 20.67(19)
C3 C4 C7 C8 -102.48(16)
C12 C7 C8 C9 1.5(2)
C4 C7 C8 C9 -179.35(14)
C7 C8 C9 C10 -0.6(3)
C19 O5 C10 C9 -174.91(14)
C19 O5 C10 C11 4.1(2)
C8 C9 C10 O5 178.30(15)
C8 C9 C10 C11 -0.8(3)
O5 C10 C11 C12 -177.82(14)
C9 C10 C11 C12 1.2(2)
C10 C11 C12 C7 -0.3(2)
C8 C7 C12 C11 -1.1(2)
C4 C7 C12 C11 179.74(13)
C15 O2 C14 O1 -8.4(2)
C15 O2 C14 C3 170.99(16)
C2 C3 C14 O1 -18.9(3)
C4 C3 C14 O1 155.45(16)
C2 C3 C14 O2 161.70(14)
C4 C3 C14 O2 -23.94(19)
C18 O4 C17 O3 -0.1(3)
C18 O4 C17 C5 178.56(16)
C6 C5 C17 O3 -5.7(3)
C4 C5 C17 O3 178.23(16)
C6 C5 C17 O4 175.68(14)
C4 C5 C17 O4 -0.4(2)
C10 O5 C19 C20 178.26(13)
C21 N2 C20 C19 74.88(19)
C22 N2 C20 C19 -164.16(15)
O5 C19 C20 N2 -84.02(18)

loop_
_cod_related_entry_id
_cod_related_entry_database
_cod_related_entry_code
1 ChemSpider 9705972
